data_2223311
loop_
_publ_author_name
'Liu, Cheng Qi'
'Xie, Long Miao'
'Zhao, Ming Gen'

_publ_section_title
Poly[di-\m-thiocyanato-\k^2^<i>N</i>:<i>S</i>;\k^2^<i>S</i>:<i>N</i>-bis[2-(1<i>H</i>-1,2,3-triazol-1-yl-\k<i>N</i>^3^)pyrazine]cadmium(II)]
_journal_coeditor_code BV2122
_journal_issue 10
_journal_name_full 'Acta Crystallographica Section E'
_journal_page_first m1211
_journal_paper_doi 10.1107/S1600536809036332
_journal_volume 65
_journal_year 2009
_chemical_formula_iupac '[Cd (C N S)2 (C6 H5 N5)2]'
_chemical_formula_moiety 'C14 H10 Cd N12 S2 '
_chemical_formula_sum 'C14 H10 Cd N12 S2'
_chemical_formula_weight 522.86
_chemical_name_systematic
;
Poly[bis-\m~1,3~-thiocyanato-bis[2-(1<i>H</i>-1,2,3-triazol-1-yl-
\k<i>N</i>)pyrazine]cadmium(II)]
;
_space_group_IT_number 14
_symmetry_cell_setting monoclinic
_symmetry_space_group_name_Hall '-P 2ybc'
_symmetry_space_group_name_H-M 'P 1 21/c 1'
_atom_sites_solution_hydrogens geom
_atom_sites_solution_primary direct
_atom_sites_solution_secondary difmap
_audit_creation_method SHELXL97
_cell_angle_alpha 90.00
_cell_angle_beta 106.476(2)
_cell_angle_gamma 90.00
_cell_formula_units_Z 2
_cell_length_a 12.5038(15)
_cell_length_b 10.7240(13)
_cell_length_c 7.3196(9)
_cell_measurement_reflns_used 3160
_cell_measurement_temperature 298(2)
_cell_measurement_theta_max 27.9485
_cell_measurement_theta_min 2.548
_cell_volume 941.2(2)
_computing_cell_refinement 'SAINT (Bruker, 1997)'
_computing_data_collection 'SMART (Bruker, 1997)'
_computing_data_reduction 'SAINT (Bruker, 1997)'
_computing_molecular_graphics 'SHELXTL (Sheldrick, 2008)'
_computing_publication_material 'SHELXTL (Sheldrick, 2008)'
_computing_structure_refinement 'SHELXTL (Sheldrick, 2008)'
_computing_structure_solution 'SHELXTL (Sheldrick, 2008)'
_diffrn_ambient_temperature 298(2)
_diffrn_measured_fraction_theta_full 0.997
_diffrn_measured_fraction_theta_max 0.997
_diffrn_measurement_device_type 'Bruker SMART APEX CCD'
_diffrn_measurement_method '\f and \w scans'
_diffrn_radiation_monochromator graphite
_diffrn_radiation_source 'fine-focus sealed tube'
_diffrn_radiation_type MoK\a
_diffrn_radiation_wavelength 0.71073
_diffrn_reflns_av_R_equivalents 0.0227
_diffrn_reflns_av_sigmaI/netI 0.0296
_diffrn_reflns_limit_h_max 15
_diffrn_reflns_limit_h_min -15
_diffrn_reflns_limit_k_max 12
_diffrn_reflns_limit_k_min -13
_diffrn_reflns_limit_l_max 9
_diffrn_reflns_limit_l_min -6
_diffrn_reflns_number 5139
_diffrn_reflns_theta_full 26.37
_diffrn_reflns_theta_max 26.37
_diffrn_reflns_theta_min 1.70
_exptl_absorpt_coefficient_mu 1.412
_exptl_absorpt_correction_T_max 0.8056
_exptl_absorpt_correction_T_min 0.7280
_exptl_absorpt_correction_type multi-scan
_exptl_absorpt_process_details '(SADABS; Sheldrick, 1996)'
_exptl_crystal_colour colorless
_exptl_crystal_density_diffrn 1.845
_exptl_crystal_density_method 'not measured'
_exptl_crystal_description block
_exptl_crystal_F_000 516
_exptl_crystal_size_max 0.24
_exptl_crystal_size_mid 0.18
_exptl_crystal_size_min 0.16
_refine_diff_density_max 0.545
_refine_diff_density_min -0.340
_refine_ls_extinction_method none
_refine_ls_goodness_of_fit_ref 1.029
_refine_ls_hydrogen_treatment constr
_refine_ls_matrix_type full
_refine_ls_number_parameters 133
_refine_ls_number_reflns 1923
_refine_ls_number_restraints 0
_refine_ls_restrained_S_all 1.029
_refine_ls_R_factor_all 0.0297
_refine_ls_R_factor_gt 0.0263
_refine_ls_shift/su_max 0.001
_refine_ls_shift/su_mean 0.000
_refine_ls_structure_factor_coef Fsqd
_refine_ls_weighting_details 'calc w = 1/[\s^2^(Fo^2^)+(0.0289P)^2^+0.6077P] where P=(Fo^2^+2Fc^2^)/3'
_refine_ls_weighting_scheme calc
_refine_ls_wR_factor_gt 0.0619
_refine_ls_wR_factor_ref 0.0638
_reflns_number_gt 1735
_reflns_number_total 1923
_reflns_threshold_expression I>2\s(I)
_cod_data_source_file bv2122.cif
_cod_data_source_block I
_cod_original_sg_symbol_H-M 'P 21/c'
_cod_database_code 2223311
_cod_database_fobs_code 2223311

loop_
_symmetry_equiv_pos_as_xyz
'x, y, z'
'-x, y+1/2, -z+1/2'
'-x, -y, -z'
'x, -y-1/2, z-1/2'

loop_
_atom_site_type_symbol
_atom_site_label
_atom_site_fract_x
_atom_site_fract_y
_atom_site_fract_z
_atom_site_U_iso_or_equiv
_atom_site_adp_type
_atom_site_calc_flag
_atom_site_refinement_flags
_atom_site_occupancy
_atom_site_disorder_assembly
_atom_site_disorder_group
C C1 0.1593(2) 0.7435(2) 0.0075(4) 0.0390(6) Uani d . 1 . .
H H1 0.0980 0.6904 -0.0225 0.047 Uiso calc R 1 . .
C C2 0.2671(2) 0.7082(2) 0.0439(4) 0.0405(6) Uani d . 1 . .
H H2 0.2951 0.6278 0.0441 0.049 Uiso calc R 1 . .
C C3 0.44202(19) 0.8353(2) 0.1282(3) 0.0348(5) Uani d . 1 . .
C C4 0.6101(2) 0.7616(3) 0.1322(4) 0.0521(7) Uani d . 1 . .
H H4 0.6555 0.6987 0.1083 0.063 Uiso calc R 1 . .
C C5 0.6582(2) 0.8710(3) 0.2116(4) 0.0530(7) Uani d . 1 . .
H H5 0.7347 0.8817 0.2350 0.064 Uiso calc R 1 . .
C C6 0.4896(2) 0.9434(3) 0.2156(5) 0.0506(7) Uani d . 1 . .
H H6 0.4446 1.0041 0.2468 0.061 Uiso calc R 1 . .
C C7 0.08801(19) 1.2249(2) 0.3671(3) 0.0331(5) Uani d . 1 . .
Cd Cd1 0.0000 1.0000 0.0000 0.03129(10) Uani d S 1 . .
N N1 0.15559(16) 0.86932(18) 0.0222(3) 0.0370(5) Uani d . 1 . .
N N2 0.25664(17) 0.91457(18) 0.0669(3) 0.0393(5) Uani d . 1 . .
N N3 0.32500(16) 0.81662(17) 0.0798(3) 0.0336(4) Uani d . 1 . .
N N4 0.50015(18) 0.7423(2) 0.0879(4) 0.0464(5) Uani d . 1 . .
N N5 0.5982(2) 0.9623(3) 0.2560(5) 0.0615(7) Uani d . 1 . .
N N6 0.07295(19) 1.32994(19) 0.3793(3) 0.0452(5) Uani d . 1 . .
S S1 0.11190(7) 1.07527(6) 0.35667(11) 0.0530(2) Uani d . 1 . .

loop_
_atom_site_aniso_label
_atom_site_aniso_U_11
_atom_site_aniso_U_22
_atom_site_aniso_U_33
_atom_site_aniso_U_12
_atom_site_aniso_U_13
_atom_site_aniso_U_23
C1 0.0328(13) 0.0276(11) 0.0548(16) 0.0003(9) 0.0097(11) -0.0064(11)
C2 0.0363(13) 0.0268(11) 0.0566(16) 0.0025(10) 0.0104(12) -0.0060(11)
C3 0.0333(12) 0.0363(12) 0.0350(12) 0.0027(10) 0.0098(10) -0.0011(10)
C4 0.0379(15) 0.0618(18) 0.0593(19) 0.0058(13) 0.0181(13) -0.0065(15)
C5 0.0335(14) 0.0681(19) 0.0564(18) -0.0022(13) 0.0113(13) 0.0008(15)
C6 0.0370(14) 0.0413(15) 0.070(2) 0.0015(12) 0.0094(13) -0.0099(14)
C7 0.0310(12) 0.0315(12) 0.0370(13) -0.0020(9) 0.0097(10) -0.0056(10)
Cd1 0.02776(14) 0.01935(13) 0.04655(17) 0.00164(8) 0.01019(11) 0.00206(9)
N1 0.0321(10) 0.0283(10) 0.0496(13) 0.0032(8) 0.0098(9) -0.0009(9)
N2 0.0340(11) 0.0265(10) 0.0578(14) 0.0039(8) 0.0134(10) -0.0011(9)
N3 0.0311(10) 0.0274(9) 0.0415(11) 0.0041(8) 0.0087(8) -0.0024(8)
N4 0.0379(12) 0.0450(12) 0.0575(15) 0.0042(10) 0.0157(10) -0.0089(11)
N5 0.0397(14) 0.0541(14) 0.085(2) -0.0095(12) 0.0082(13) -0.0145(15)
N6 0.0462(13) 0.0323(11) 0.0571(14) 0.0036(9) 0.0145(11) -0.0081(10)
S1 0.0712(5) 0.0266(3) 0.0485(4) 0.0086(3) -0.0037(3) -0.0046(3)

loop_
_atom_type_symbol
_atom_type_description
_atom_type_scat_dispersion_real
_atom_type_scat_dispersion_imag
_atom_type_scat_source
C C 0.0033 0.0016 'International Tables Vol C Tables 4.2.6.8 and 6.1.1.4'
H H 0.0000 0.0000 'International Tables Vol C Tables 4.2.6.8 and 6.1.1.4'
N N 0.0061 0.0033 'International Tables Vol C Tables 4.2.6.8 and 6.1.1.4'
S S 0.1246 0.1234 'International Tables Vol C Tables 4.2.6.8 and 6.1.1.4'
Cd Cd -0.8075 1.2024 'International Tables Vol C Tables 4.2.6.8 and 6.1.1.4'

loop_
_geom_angle_atom_site_label_1
_geom_angle_atom_site_label_2
_geom_angle_atom_site_label_3
_geom_angle_site_symmetry_1
_geom_angle_site_symmetry_3
_geom_angle
_geom_angle_publ_flag
C2 C1 N1 . . 108.6(2) ?
C2 C1 H1 . . 125.7 ?
N1 C1 H1 . . 125.7 ?
C1 C2 N3 . . 104.2(2) ?
C1 C2 H2 . . 127.9 ?
N3 C2 H2 . . 127.9 ?
N4 C3 C6 . . 123.3(2) ?
N4 C3 N3 . . 115.7(2) ?
C6 C3 N3 . . 121.0(2) ?
N4 C4 C5 . . 122.2(3) ?
N4 C4 H4 . . 118.9 ?
C5 C4 H4 . . 118.9 ?
N5 C5 C4 . . 121.6(3) ?
N5 C5 H5 . . 119.2 ?
C4 C5 H5 . . 119.2 ?
N5 C6 C3 . . 121.0(3) ?
N5 C6 H6 . . 119.5 ?
C3 C6 H6 . . 119.5 ?
N6 C7 S1 . . 178.2(3) ?
N6 Cd1 N6 2_545 4_585 180.0 ?
N6 Cd1 N1 2_545 . 84.99(7) y
N6 Cd1 N1 4_585 . 95.01(7) y
N6 Cd1 N1 2_545 3_575 95.01(7) ?
N6 Cd1 N1 4_585 3_575 84.99(7) ?
N1 Cd1 N1 . 3_575 180.0 ?
N6 Cd1 S1 2_545 3_575 88.93(6) ?
N6 Cd1 S1 4_585 3_575 91.07(6) y
N1 Cd1 S1 . 3_575 94.56(5) y
N1 Cd1 S1 3_575 3_575 85.44(5) ?
N6 Cd1 S1 2_545 . 91.07(6) ?
N6 Cd1 S1 4_585 . 88.93(6) y
N1 Cd1 S1 . . 85.44(5) y
N1 Cd1 S1 3_575 . 94.56(5) ?
S1 Cd1 S1 3_575 . 180.0 ?
N2 N1 C1 . . 109.69(19) ?
N2 N1 Cd1 . . 121.04(14) ?
C1 N1 Cd1 . . 129.10(16) ?
N1 N2 N3 . . 106.19(18) ?
N2 N3 C2 . . 111.33(19) ?
N2 N3 C3 . . 119.93(19) ?
C2 N3 C3 . . 128.7(2) ?
C3 N4 C4 . . 115.1(2) ?
C6 N5 C5 . . 116.6(3) ?
C7 N6 Cd1 . 2 152.8(2) ?
C7 S1 Cd1 . . 106.59(9) ?

loop_
_geom_bond_atom_site_label_1
_geom_bond_atom_site_label_2
_geom_bond_site_symmetry_2
_geom_bond_distance
_geom_bond_publ_flag
C1 C2 . 1.352(3) ?
C1 N1 . 1.355(3) ?
C1 H1 . 0.9300 ?
C2 N3 . 1.356(3) ?
C2 H2 . 0.9300 ?
C3 N4 . 1.316(3) ?
C3 C6 . 1.375(4) ?
C3 N3 . 1.419(3) ?
C4 N4 . 1.336(4) ?
C4 C5 . 1.370(4) ?
C4 H4 . 0.9300 ?
C5 N5 . 1.328(4) ?
C5 H5 . 0.9300 ?
C6 N5 . 1.322(4) ?
C6 H6 . 0.9300 ?
C7 N6 . 1.150(3) ?
C7 S1 . 1.638(2) ?
Cd1 N6 2_545 2.323(2) y
Cd1 N6 4_585 2.323(2) ?
Cd1 N1 . 2.3655(19) y
Cd1 N1 3_575 2.3655(19) ?
Cd1 S1 3_575 2.7117(7) ?
Cd1 S1 . 2.7117(7) y
N1 N2 . 1.306(3) ?
N2 N3 . 1.341(3) ?
N6 Cd1 2 2.323(2) ?
